data_4030854
loop_
_publ_author_name
'Kumada, N.'
'Kinomura, N.'

_publ_section_title
;
 Preparation and crystal structure of K6Nb10.9O30
;
_journal_name_full 'European Journal of Solid State and Inorganic Chemistry'
_journal_page_first 65
_journal_page_last 72
_journal_volume 34
_journal_year 1997
_chemical_formula_sum 'K6 Nb10.9 O30'
_chemical_formula_weight 1727.2
_space_group_IT_number 127
_symmetry_cell_setting tetragonal
_symmetry_Int_Tables_number 127
_symmetry_space_group_name_Hall '-P 4 2ab'
_symmetry_space_group_name_H-M 'P 4/m b m'
_cell_angle_alpha 90
_cell_angle_beta 90
_cell_angle_gamma 90
_cell_formula_units_Z 1
_cell_length_a 12.582(1)
_cell_length_b 12.582(1)
_cell_length_c 3.992(3)
_cell_volume 632.0(5)
_diffrn_ambient_temperature 296
_diffrn_radiation_probe x-ray
_diffrn_radiation_type MoK\a
_diffrn_radiation_wavelength 0.71069
_exptl_absorpt_coefficient_mu 5.65
_exptl_crystal_density_diffrn 4.54
_exptl_crystal_F_000 800
_refine_ls_goodness_of_fit_ref 1.15
_refine_ls_number_parameters 47
_refine_ls_number_reflns 392
_refine_ls_R_factor_gt 0.047
_refine_ls_wR_factor_gt 0.055
_cod_data_source_file EJSSIC-1997-34-65-72.cif
_cod_data_source_block K6Nb10.9O30
_cod_database_code 4030854

loop_
_symmetry_equiv_pos_site_id
_symmetry_equiv_pos_as_xyz
1 x,y,z
2 -y,x,z
3 -x,-y,z
4 y,-x,z
5 1/2+x,1/2-y,-z
6 1/2+y,1/2+x,-z
7 1/2-x,1/2+y,-z
8 1/2-y,1/2-x,-z
9 -x,-y,-z
10 y,-x,-z
11 x,y,-z
12 -y,x,-z
13 1/2-x,1/2+y,z
14 1/2-y,1/2-x,z
15 1/2+x,1/2-y,z
16 1/2+y,1/2+x,z

loop_
_atom_site_aniso_label
_atom_site_aniso_U_11
_atom_site_aniso_U_22
_atom_site_aniso_U_33
_atom_site_aniso_U_23
_atom_site_aniso_U_13
_atom_site_aniso_U_12
Nb1 0.0127(4) 0.0079(3) 0.0263(5) 0.0000 0.0000 -0.0011(3)
Nb2 0.0212(6) 0.0212(6) 0.0200(10) 0.0000 0.0000 0.0126(9)
Nb3 0.011(2) 0.011(2) 0.011(3) 0.0000 0.0000 -0.004(2)
O1 0.005(3) 0.011(3) 0.034(5) 0.0000 0.0000 0.001(2)
O2 0.008(2) 0.008(2) 0.042(8) 0.0000 0.0000 0.003(4)
O3 0.035(6) 0.035(6) 0.012(9) 0.0000 0.0000 -0.010(10)
O4 0.032(5) 0.039(5) 0.008(3) 0.0000 0.0000 -0.008(5)
O5 0.001(3) 0.032(5) 0.084(9) 0.0000 0.0000 -0.005(4)
K1 0.0270(10) 0.0270(10) 0.021(2) 0.0000 0.0000 0.0110(10)
K2 0.0170(10) 0.0170(10) 0.022(3) 0.0000 0.0000 0.0000

loop_
_atom_site_label
_atom_site_type_symbol
_atom_site_thermal_displace_type
_atom_site_fract_x
_atom_site_fract_y
_atom_site_fract_z
_atom_site_occupancy
_atom_site_U_iso_or_equiv
Nb1 Nb Uani 0.57758(8) 0.29260(8) 0.00000 1.000 0.0156(2)
Nb2 Nb Uani 0.50000 0.00000 0.00000 1.000 0.0208(4)
Nb3 Nb Uani 0.6179(3) 1.11790 0.50000 0.220 0.0110(14)
O1 O Uani 0.8580(6) -0.0703(6) 0.00000 1.000 0.017(2)
O2 O Uani 0.7127(6) 1.21270 0.00000 1.000 0.019(3)
O3 O Uani 0.50000 0.00000 0.50000 1.000 0.027(4)
O4 O Uani 0.7864(8) 0.0751(8) 0.50000 1.000 0.026(3)
O5 O Uani 0.3456(6) 1.0001(9) 0.00000 1.000 0.039(4)
K1 K Uani 0.3281(2) 0.17190 0.50000 1.000 0.0250(8)
K2 K Uani 0.00000 0.00000 0.50000 1.000 0.0187(11)

loop_
_atom_type_symbol
_atom_type_description
_atom_type_scat_dispersion_real
_atom_type_scat_dispersion_imag
_atom_type_scat_source
K K 0.2009 0.2494 ' International Tables Vol C Tables 4.2.6.8 and 6.1.1.4'
Nb Nb -2.0727 0.6215 ' International Tables Vol C Tables 4.2.6.8 and 6.1.1.4'
O O 0.0106 0.0060 ' International Tables Vol C Tables 4.2.6.8 and 6.1.1.4'

loop_
_geom_angle_atom_site_label_1
_geom_angle_atom_site_label_2
_geom_angle_atom_site_label_3
_geom_angle
_geom_angle_site_symmetry_1
_geom_angle_site_symmetry_3
_geom_angle_publ_flag
O1 Nb1 O2 173.3(2) 6_545 1_545 yes
O2 Nb1 O4 89.6(3) 1_545 6_545 yes
O2 Nb1 O4 89.6(3) 1_545 6_546 yes
O1 Nb1 O2 95.4(3) 7_655 1_545 yes
O1 Nb1 O4 90.1(3) 6_545 6_545 yes
O1 Nb1 O4 90.1(3) 6_545 6_546 yes
O1 Nb1 O1 91.3(3) 6_545 7_655 yes
O4 Nb1 O4 175.2(4) 6_545 6_546 yes
O1 Nb1 O4 92.4(3) 7_655 6_545 yes
O1 Nb1 O4 92.4(3) 7_655 6_546 yes
Nb3 Nb2 O3 133.58(4) 1_544 . yes
Nb3 Nb2 O3 46.43(4) 1_545 . yes
O3 Nb2 O5 90.00 . 1_545 yes
O3 Nb2 O3 180.00 . 1_554 yes
Nb3 Nb2 O3 133.58(4) 3_664 . yes
Nb3 Nb2 O3 46.43(4) 3_665 . yes
O3 Nb2 O5 90.00 . 3_665 yes
O3 Nb2 O5 90.00 . 6_445 yes
Nb3 Nb2 Nb3 87.15(5) 1_544 1_545 yes
Nb3 Nb2 O5 120.8(2) 1_544 1_545 yes
Nb3 Nb2 O3 46.43(4) 1_544 1_554 yes
Nb3 Nb2 Nb3 92.85(5) 1_544 3_664 yes
Nb3 Nb2 Nb3 180.00 1_544 3_665 yes
Nb3 Nb2 O5 59.2(2) 1_544 3_665 yes
Nb3 Nb2 O5 120.8(2) 1_544 6_445 yes
Nb3 Nb2 O5 120.8(2) 1_545 1_545 yes
Nb3 Nb2 O3 133.58(4) 1_545 1_554 yes
Nb3 Nb2 Nb3 180.00 1_545 3_664 yes
Nb3 Nb2 Nb3 92.85(5) 1_545 3_665 yes
Nb3 Nb2 O5 59.2(2) 1_545 3_665 yes
Nb3 Nb2 O5 120.8(2) 1_545 6_445 yes
O3 Nb2 O5 90.00 1_554 1_545 yes
Nb3 Nb2 O5 59.2(2) 3_664 1_545 yes
Nb3 Nb2 O5 59.2(2) 3_665 1_545 yes
O5 Nb2 O5 180.00 1_545 3_665 yes
O5 Nb2 O5 90.1(5) 1_545 6_445 yes
Nb3 Nb2 O3 46.43(4) 3_664 1_554 yes
Nb3 Nb2 O3 133.58(4) 3_665 1_554 yes
O3 Nb2 O5 90.00 1_554 3_665 yes
O3 Nb2 O5 90.00 1_554 6_445 yes
Nb3 Nb2 Nb3 87.15(5) 3_664 3_665 yes
Nb3 Nb2 O5 120.8(2) 3_664 3_665 yes
Nb3 Nb2 O5 59.2(2) 3_664 6_445 yes
Nb3 Nb2 O5 120.8(2) 3_665 3_665 yes
Nb3 Nb2 O5 59.2(2) 3_665 6_445 yes
O5 Nb2 O5 89.9(5) 3_665 6_445 yes
Nb2 Nb3 O3 43.58(4) 1_565 1_565 yes
Nb2 Nb3 O4 111.74(18) 1_565 1_565 yes
Nb2 Nb3 Nb2 87.15(7) 1_565 1_566 yes
Nb2 Nb3 O5 41.28(17) 1_565 3_675 yes
Nb2 Nb3 O5 109.7(2) 1_565 3_676 yes
Nb2 Nb3 O4 111.7(2) 1_565 6_556 yes
O3 Nb3 O4 120.8(3) 1_565 1_565 yes
Nb2 Nb3 O3 43.58(4) 1_566 1_565 yes
O3 Nb3 O5 73.3(2) 1_565 3_675 yes
O3 Nb3 O5 73.3(2) 1_565 3_676 yes
O3 Nb3 O4 120.8(3) 1_565 6_556 yes
Nb2 Nb3 O4 111.74(18) 1_566 1_565 yes
O4 Nb3 O5 71.3(2) 1_565 3_675 yes
O4 Nb3 O5 71.3(2) 1_565 3_676 yes
O4 Nb3 O4 118.5(4) 1_565 6_556 yes
Nb2 Nb3 O5 109.7(2) 1_566 3_675 yes
Nb2 Nb3 O5 41.28(17) 1_566 3_676 yes
Nb2 Nb3 O4 111.7(2) 1_566 6_556 yes
O5 Nb3 O5 104.2(3) 3_675 3_676 yes
O4 Nb3 O5 127.9(2) 6_556 3_675 yes
O4 Nb3 O5 127.9(2) 6_556 3_676 yes
Nb1 O1 Nb1 178.7(4) 6_545 7_645 yes
Nb1 O2 Nb1 151.2(3) 1_565 6_555 yes
Nb2 O3 Nb3 90.00 . 1_545 yes
Nb2 O3 Nb2 180.00 . 1_556 yes
Nb2 O3 Nb3 90.00 . 3_665 yes
Nb2 O3 Nb3 90.00 1_556 1_545 yes
Nb3 O3 Nb3 180.00 1_545 3_665 yes
Nb2 O3 Nb3 90.00 1_556 3_665 yes
Nb1 O4 Nb3 92.0(3) 6_545 1_545 yes
Nb1 O4 Nb3 92.0(3) 6_546 1_545 yes
Nb1 O4 Nb1 175.2(6) 6_545 6_546 yes
Nb2 O5 Nb3 79.5(3) 1_565 3_674 yes
Nb2 O5 Nb3 79.5(3) 1_565 3_675 yes
Nb1 O5 Nb2 150.6(6) 8_565 1_565 yes
Nb3 O5 Nb3 104.2(4) 3_674 3_675 yes
Nb1 O5 Nb3 82.6(3) 8_565 3_674 yes
Nb1 O5 Nb3 82.6(3) 8_565 3_675 yes

loop_
_geom_bond_atom_site_label_1
_geom_bond_atom_site_label_2
_geom_bond_distance
_geom_bond_site_symmetry_2
_geom_bond_publ_flag
Nb1 O2 1.975(7) 1_545 yes
Nb1 O1 2.035(8) 6_545 yes
Nb1 O4 1.9978(16) 6_545 yes
Nb1 O4 1.9978(16) 6_546 yes
Nb1 O1 1.906(8) 7_655 yes
Nb2 O3 1.9960(15) . yes
Nb2 Nb3 2.896(3) 1_544 yes
Nb2 Nb3 2.896(3) 1_545 yes
Nb2 O5 1.943(8) 1_545 yes
Nb2 O3 1.9960(15) 1_554 yes
Nb2 Nb3 2.896(3) 3_664 yes
Nb2 Nb3 2.896(3) 3_665 yes
Nb2 O5 1.943(8) 3_665 yes
Nb2 O5 1.943(8) 6_445 yes
Nb3 O3 2.098(3) 1_565 yes
Nb3 O4 2.187(11) 1_565 yes
Nb3 O5 2.530(7) 3_675 yes
Nb3 O5 2.530(7) 3_676 yes
Nb3 O4 2.187(10) 6_556 yes
